data_7714987
loop_
_publ_author_name
'Kawase, Yuria'
'Tsujimoto, Shota'
'Obayashi, Tomohiro'
'Kimura, Satoshi'
'Ito, Kanta'
'Ikoma, Shotaro'
'Ota, Kei'
'Hashizume, Daisuke'
'Matsuo, Tsukasa'

_publ_section_title
;
 Selective monooxygenation of diphosphenes with molecular oxygen.
;
_journal_issue 5
_journal_name_full 'Dalton transactions (Cambridge, England : 2003)'
_journal_page_first 1956
_journal_page_last 1960
_journal_paper_doi 10.1039/d3dt04348g
_journal_volume 53
_journal_year 2024
_chemical_formula_moiety 'C48 H74 O P2'
_chemical_formula_sum 'C48 H74 O P2'
_chemical_formula_weight 729.01
_chemical_melting_point 521.0(10)
_chemical_name_common (EMind)(O=)P=P(EMind)
_chemical_name_systematic 'EMind diphosphene oxide'
_chemical_properties_physical Air-sensitive,Moisture-sensitive
_space_group_crystal_system triclinic
_space_group_IT_number 2
_space_group_name_Hall '-P 1'
_space_group_name_H-M_alt 'P -1'
_atom_sites_solution_hydrogens difmap
_atom_sites_solution_primary 'dual space'
_atom_sites_solution_secondary difmap
_audit_creation_method SHELXL-2019/2
_audit_update_record
;
2023-11-25 deposited with the CCDC.	2024-01-15 downloaded from the CCDC.
;
_cell_angle_alpha 93.270(3)
_cell_angle_beta 90.315(3)
_cell_angle_gamma 102.939(3)
_cell_formula_units_Z 2
_cell_length_a 10.7135(4)
_cell_length_b 11.7140(4)
_cell_length_c 17.7296(6)
_cell_measurement_reflns_used 11145
_cell_measurement_temperature 100
_cell_measurement_theta_max 28.3400
_cell_measurement_theta_min 1.8070
_cell_volume 2164.62(13)
_computing_cell_refinement 'CrysAlisPro 1.171.42.49 (Rigaku OD, 2022)'
_computing_data_collection 'CrysAlisPro 1.171.42.49 (Rigaku OD, 2022)'
_computing_data_reduction 'CrysAlisPro 1.171.42.49 (Rigaku OD, 2022)'
_computing_molecular_graphics SHELXLE
_computing_publication_material 'SHELXL-2019/2 (Sheldrick, 2019)'
_computing_structure_refinement 'SHELXL-2019/2 (Sheldrick, 2019)'
_computing_structure_solution SHELXT-2018/2
_diffrn_ambient_temperature 100
_diffrn_detector 'Hybrid Pixel Array Detector'
_diffrn_detector_area_resol_mean 5.8140
_diffrn_measured_fraction_theta_full 0.999
_diffrn_measured_fraction_theta_max 0.959
_diffrn_measurement_device 'four-circle diffractometer'
_diffrn_measurement_device_type 'XtaLAB AFC12 (RINC): Kappa single'
_diffrn_radiation_monochromator mirror
_diffrn_radiation_probe x-ray
_diffrn_radiation_type 'Mo K\a'
_diffrn_radiation_wavelength 0.71073
_diffrn_reflns_av_R_equivalents 0.1034
_diffrn_reflns_av_unetI/netI 0.0794
_diffrn_reflns_Laue_measured_fraction_full 0.999
_diffrn_reflns_Laue_measured_fraction_max 0.959
_diffrn_reflns_limit_h_max 14
_diffrn_reflns_limit_h_min -14
_diffrn_reflns_limit_k_max 15
_diffrn_reflns_limit_k_min -16
_diffrn_reflns_limit_l_max 24
_diffrn_reflns_limit_l_min -24
_diffrn_reflns_number 102503
_diffrn_reflns_point_group_measured_fraction_full 0.999
_diffrn_reflns_point_group_measured_fraction_max 0.959
_diffrn_reflns_theta_full 25.242
_diffrn_reflns_theta_max 29.194
_diffrn_reflns_theta_min 1.951
_diffrn_source 'Rotating-anode X-ray tube (dual wavelength)'
_diffrn_source_type 'Rigaku (Mo) X-ray DW Source'
_exptl_absorpt_coefficient_mu 0.134
_exptl_absorpt_correction_T_max 1.000
_exptl_absorpt_correction_T_min 0.649
_exptl_absorpt_correction_type gaussian
_exptl_absorpt_process_details
;
CrysAlisPro 1.171.42.49 (Rigaku Oxford Diffraction, 2022)
Numerical absorption correction based on gaussian integration over
a multifaceted crystal model
Empirical absorption correction using spherical harmonics,
implemented in SCALE3 ABSPACK scaling algorithm.
;
_exptl_crystal_colour 'pale yellow'
_exptl_crystal_density_diffrn 1.118
_exptl_crystal_description block
_exptl_crystal_F_000 800
_exptl_crystal_recrystallization_method 'Re-crystallisation from solvent: benzene-d6'
_exptl_crystal_size_max 0.236
_exptl_crystal_size_mid 0.152
_exptl_crystal_size_min 0.124
_refine_diff_density_max 0.350
_refine_diff_density_min -0.421
_refine_diff_density_rms 0.058
_refine_ls_extinction_method none
_refine_ls_goodness_of_fit_ref 1.051
_refine_ls_hydrogen_treatment constr
_refine_ls_matrix_type full
_refine_ls_number_parameters 504
_refine_ls_number_reflns 11259
_refine_ls_number_restraints 21
_refine_ls_restrained_S_all 1.051
_refine_ls_R_factor_all 0.1192
_refine_ls_R_factor_gt 0.0662
_refine_ls_shift/su_max 0.000
_refine_ls_shift/su_mean 0.000
_refine_ls_structure_factor_coef Fsqd
_refine_ls_weighting_details 'w=1/[\s^2^(Fo^2^)+(0.0403P)^2^+2.1609P] where P=(Fo^2^+2Fc^2^)/3'
_refine_ls_weighting_scheme calc
_refine_ls_wR_factor_gt 0.1359
_refine_ls_wR_factor_ref 0.1532
_reflns_Friedel_coverage 0.000
_reflns_number_gt 7332
_reflns_number_total 11259
_reflns_threshold_expression 'I > 2\s(I)'
_cod_data_source_file d3dt04348g2.cif
_cod_data_source_block EMindP2O
_cod_depositor_comments
;
The following automatic conversions were performed:

data item '_chemical_melting_point' value '520-522' was changed to
'521.0(10)' -- the average value was taken and precision was
estimated.

data item '_exptl_absorpt_correction_type' value 'Gaussian' was
changed to 'gaussian' in accordance with the
/home/data/users/saulius/crontab/automatic-downloads/rss-feeds/RSC/lib/dictionaries/cif_core.dic
dictionary named 'cif_core.dic' version 2.4.2 last updated on
2011-04-26.

Automatic conversion script
Id: cif_fix_values 8170 2020-07-09 18:12:32Z antanas 

 Adding full bibliography for 7714986--7714987.cif.
;
_cod_database_code 7714987
_shelx_shelxl_version_number 2019/2
_shelx_space_group_comment
;
The symmetry employed for this shelxl refinement is uniquely defined
by the following loop, which should always be used as a source of
symmetry information in preference to the above space-group names.
They are only intended as comments.
;
_shelx_estimated_absorpt_t_min 0.969
_shelx_estimated_absorpt_t_max 0.984

loop_
_space_group_symop_operation_xyz
'x, y, z'
'-x, -y, -z'

loop_
_atom_site_label
_atom_site_type_symbol
_atom_site_fract_x
_atom_site_fract_y
_atom_site_fract_z
_atom_site_U_iso_or_equiv
_atom_site_adp_type
_atom_site_occupancy
_atom_site_site_symmetry_order
_atom_site_calc_flag
_atom_site_refinement_flags_posn
_atom_site_refinement_flags_adp
_atom_site_refinement_flags_occupancy
_atom_site_disorder_assembly
_atom_site_disorder_group
P1 P -0.0210(16) 0.4226(13) 0.5130(7) 0.0242(10) Uani 0.4862(7) 1 d D U P A 1
O1 O -0.0689(4) 0.3760(3) 0.5837(2) 0.0353(9) Uani 0.4862(7) 1 d D . P A 1
P2 P -0.0229(16) 0.4105(13) 0.5218(7) 0.0242(10) Uani 0.4862(7) 1 d . U P A 2
P3 P 0.037(2) 0.4859(19) 0.4545(13) 0.0242(10) Uani 0.0276(14) 1 d D U P A 3
O3 O 0.119(10) 0.5337(16) 0.392(4) 0.0353(9) Uani 0.0138(7) 1 d D . P A 3
P11 P 0.5328(6) 0.0751(7) 1.0131(4) 0.0256(9) Uani 0.5 1 d . . P B 4
O11 O 0.6028(4) 0.1154(3) 1.0848(2) 0.0384(9) Uani 0.5 1 d . . P B 4
P12 P 0.5563(6) 0.0889(7) 1.0279(4) 0.0238(9) Uani 0.5 1 d . . P B 5
C1 C 0.0104(2) 0.3127(2) 0.44138(13) 0.0225(5) Uani 1 1 d D . . . .
C2 C 0.1239(2) 0.2683(2) 0.44352(13) 0.0215(5) Uani 1 1 d . . . . .
C3 C 0.2361(2) 0.2957(2) 0.50099(13) 0.0243(5) Uani 1 1 d . . . . .
C4 C 0.3225(2) 0.2111(2) 0.47304(14) 0.0287(5) Uani 1 1 d . . . . .
H4A H 0.410567 0.256854 0.465105 0.034 Uiso 1 1 calc R U . . .
H4B H 0.326621 0.154506 0.511841 0.034 Uiso 1 1 calc R U . . .
C5 C 0.2674(2) 0.1443(2) 0.39843(14) 0.0249(5) Uani 1 1 d . . . . .
C6 C 0.1420(2) 0.1833(2) 0.38870(13) 0.0220(5) Uani 1 1 d . . . . .
C7 C 0.0515(2) 0.1389(2) 0.33246(13) 0.0254(5) Uani 1 1 d . . . . .
H7 H 0.066618 0.082502 0.295025 0.030 Uiso 1 1 calc R U . . .
C8 C -0.0613(2) 0.1776(2) 0.33131(13) 0.0225(5) Uani 1 1 d . . . . .
C9 C -0.1736(2) 0.1341(2) 0.27651(13) 0.0244(5) Uani 1 1 d . . . . .
C10 C -0.2806(2) 0.1798(2) 0.31829(14) 0.0281(5) Uani 1 1 d . . . . .
H10A H -0.333785 0.116256 0.346230 0.034 Uiso 1 1 calc R U . . .
H10B H -0.336487 0.205802 0.281349 0.034 Uiso 1 1 calc R U . . .
C11 C -0.2189(2) 0.2839(2) 0.37404(13) 0.0248(5) Uani 1 1 d . . . . .
C12 C -0.0834(2) 0.26288(19) 0.38558(13) 0.0219(5) Uani 1 1 d . . . . .
C13 C 0.3104(2) 0.4237(2) 0.50165(15) 0.0328(6) Uani 1 1 d . . . . .
H13A H 0.339396 0.442188 0.450534 0.049 Uiso 1 1 calc R U . . .
H13B H 0.384726 0.435417 0.536000 0.049 Uiso 1 1 calc R U . . .
H13C H 0.254514 0.475340 0.518842 0.049 Uiso 1 1 calc R U . . .
C14 C 0.1909(2) 0.2658(2) 0.58149(14) 0.0334(6) Uani 1 1 d . . . . .
H14A H 0.137551 0.319191 0.599746 0.050 Uiso 1 1 calc R U . . .
H14B H 0.265502 0.274589 0.615294 0.050 Uiso 1 1 calc R U . . .
H14C H 0.140757 0.184739 0.580515 0.050 Uiso 1 1 calc R U . . .
C15 C 0.3552(2) 0.1779(2) 0.32983(15) 0.0325(6) Uani 1 1 d . . . . .
H15A H 0.434791 0.150140 0.337562 0.039 Uiso 1 1 calc R U . . .
H15B H 0.311358 0.134763 0.283964 0.039 Uiso 1 1 calc R U . . .
C16 C 0.3923(3) 0.3076(3) 0.31480(16) 0.0386(6) Uani 1 1 d . . . . .
H16A H 0.442978 0.317925 0.268850 0.058 Uiso 1 1 calc R U . . .
H16B H 0.443047 0.350984 0.357688 0.058 Uiso 1 1 calc R U . . .
H16C H 0.314625 0.337314 0.308180 0.058 Uiso 1 1 calc R U . . .
C17 C 0.2443(2) 0.0096(2) 0.40140(16) 0.0357(6) Uani 1 1 d . . . . .
H17A H 0.217128 -0.026204 0.350315 0.043 Uiso 1 1 calc R U . . .
H17B H 0.326804 -0.010198 0.413812 0.043 Uiso 1 1 calc R U . . .
C18 C 0.1462(3) -0.0460(3) 0.45698(19) 0.0495(8) Uani 1 1 d . . . . .
H18A H 0.065062 -0.023468 0.447466 0.074 Uiso 1 1 calc R U . . .
H18B H 0.176826 -0.019089 0.508548 0.074 Uiso 1 1 calc R U . . .
H18C H 0.133114 -0.131570 0.451012 0.074 Uiso 1 1 calc R U . . .
C19 C -0.1481(2) 0.1902(2) 0.19962(14) 0.0318(6) Uani 1 1 d . . . . .
H19A H -0.228449 0.168592 0.169030 0.038 Uiso 1 1 calc R U . . .
H19B H -0.127775 0.276510 0.209050 0.038 Uiso 1 1 calc R U . . .
C20 C -0.0417(3) 0.1572(3) 0.15286(15) 0.0390(7) Uani 1 1 d . . . . .
H20A H -0.062921 0.072574 0.139918 0.059 Uiso 1 1 calc R U . . .
H20B H 0.038892 0.178234 0.182068 0.059 Uiso 1 1 calc R U . . .
H20C H -0.032546 0.199662 0.106413 0.059 Uiso 1 1 calc R U . . .
C21 C -0.2080(2) -0.0011(2) 0.26737(15) 0.0314(6) Uani 1 1 d . . . . .
H21A H -0.135972 -0.028060 0.242930 0.038 Uiso 1 1 calc R U . . .
H21B H -0.218184 -0.032718 0.318114 0.038 Uiso 1 1 calc R U . . .
C22 C -0.3305(3) -0.0513(2) 0.22064(17) 0.0401(7) Uani 1 1 d . . . . .
H22A H -0.318321 -0.026844 0.168737 0.060 Uiso 1 1 calc R U . . .
H22B H -0.401682 -0.022029 0.242994 0.060 Uiso 1 1 calc R U . . .
H22C H -0.350066 -0.137148 0.220265 0.060 Uiso 1 1 calc R U . . .
C23 C -0.2144(2) 0.4021(2) 0.33878(14) 0.0291(5) Uani 1 1 d . . . . .
H23A H -0.173947 0.402064 0.289350 0.044 Uiso 1 1 calc R U . . .
H23B H -0.164731 0.466124 0.372024 0.044 Uiso 1 1 calc R U . . .
H23C H -0.301796 0.413246 0.332577 0.044 Uiso 1 1 calc R U . . .
C24 C -0.2981(2) 0.2740(2) 0.44642(14) 0.0312(6) Uani 1 1 d . . . . .
H24A H -0.386201 0.278148 0.434176 0.047 Uiso 1 1 calc R U . . .
H24B H -0.260190 0.338600 0.482953 0.047 Uiso 1 1 calc R U . . .
H24C H -0.298310 0.198968 0.468266 0.047 Uiso 1 1 calc R U . . .
C25 C 0.5250(2) 0.1902(2) 0.95231(13) 0.0245(5) Uani 1 1 d . . . . .
C26 C 0.6170(2) 0.2253(2) 0.89607(13) 0.0242(5) Uani 1 1 d . . . . .
C27 C 0.7410(2) 0.1842(2) 0.87751(14) 0.0262(5) Uani 1 1 d . . . . .
C28 C 0.8094(2) 0.2787(2) 0.82468(15) 0.0306(6) Uani 1 1 d . . . . .
H28A H 0.875330 0.337790 0.853698 0.037 Uiso 1 1 calc R U . . .
H28B H 0.852337 0.241662 0.783891 0.037 Uiso 1 1 calc R U . . .
C29 C 0.7096(2) 0.3390(2) 0.79003(13) 0.0247(5) Uani 1 1 d . . . . .
C30 C 0.6009(2) 0.3108(2) 0.84658(13) 0.0234(5) Uani 1 1 d . . . . .
C31 C 0.4968(2) 0.3625(2) 0.85142(13) 0.0245(5) Uani 1 1 d . . . . .
H31 H 0.486953 0.419493 0.817197 0.029 Uiso 1 1 calc R U . . .
C32 C 0.4069(2) 0.3300(2) 0.90692(13) 0.0239(5) Uani 1 1 d . . . . .
C33 C 0.2847(2) 0.3744(2) 0.91856(13) 0.0249(5) Uani 1 1 d . . . . .
C34 C 0.2538(2) 0.3413(2) 1.00069(13) 0.0272(5) Uani 1 1 d . . . . .
H34A H 0.159885 0.318691 1.006902 0.033 Uiso 1 1 calc R U . . .
H34B H 0.288674 0.409447 1.036235 0.033 Uiso 1 1 calc R U . . .
C35 C 0.3148(2) 0.2373(2) 1.01796(13) 0.0250(5) Uani 1 1 d . . . . .
C36 C 0.4217(2) 0.2480(2) 0.95897(13) 0.0239(5) Uani 1 1 d . . . . .
C37 C 0.8293(2) 0.1842(2) 0.94583(15) 0.0320(6) Uani 1 1 d . . . . .
H37A H 0.905057 0.156352 0.929315 0.048 Uiso 1 1 calc R U . . .
H37B H 0.783328 0.132090 0.982856 0.048 Uiso 1 1 calc R U . . .
H37C H 0.855991 0.264006 0.968988 0.048 Uiso 1 1 calc R U . . .
C38 C 0.7085(2) 0.0612(2) 0.83672(15) 0.0309(6) Uani 1 1 d . . . . .
H38A H 0.658107 0.063173 0.790712 0.046 Uiso 1 1 calc R U . . .
H38B H 0.658817 0.004984 0.870171 0.046 Uiso 1 1 calc R U . . .
H38C H 0.787954 0.037326 0.823331 0.046 Uiso 1 1 calc R U . . .
C39 C 0.7613(2) 0.4727(2) 0.79081(15) 0.0312(6) Uani 1 1 d . . . . .
H39A H 0.690844 0.509215 0.775607 0.037 Uiso 1 1 calc R U . . .
H39B H 0.787466 0.502365 0.843244 0.037 Uiso 1 1 calc R U . . .
C40 C 0.8745(3) 0.5126(2) 0.73941(17) 0.0412(7) Uani 1 1 d . . . . .
H40A H 0.847890 0.489503 0.686728 0.062 Uiso 1 1 calc R U . . .
H40B H 0.944372 0.475688 0.753063 0.062 Uiso 1 1 calc R U . . .
H40C H 0.903948 0.598081 0.745415 0.062 Uiso 1 1 calc R U . . .
C41 C 0.6687(2) 0.2839(2) 0.71014(14) 0.0338(6) Uani 1 1 d . . . . .
H41A H 0.746285 0.293379 0.678920 0.041 Uiso 1 1 calc R U . . .
H41B H 0.634772 0.198602 0.714107 0.041 Uiso 1 1 calc R U . . .
C42 C 0.5694(3) 0.3320(3) 0.66830(15) 0.0424(7) Uani 1 1 d . . . . .
H42A H 0.554307 0.293046 0.617626 0.064 Uiso 1 1 calc R U . . .
H42B H 0.600700 0.416656 0.664153 0.064 Uiso 1 1 calc R U . . .
H42C H 0.489160 0.317437 0.696138 0.064 Uiso 1 1 calc R U . . .
C43 C 0.3071(3) 0.5080(2) 0.91118(15) 0.0327(6) Uani 1 1 d . . . . .
H43A H 0.374575 0.548152 0.948147 0.039 Uiso 1 1 calc R U . . .
H43B H 0.339314 0.526377 0.860025 0.039 Uiso 1 1 calc R U . . .
C44 C 0.1881(3) 0.5572(3) 0.92399(18) 0.0470(8) Uani 1 1 d . . . . .
H44A H 0.210054 0.642283 0.919245 0.071 Uiso 1 1 calc R U . . .
H44B H 0.155863 0.540302 0.974716 0.071 Uiso 1 1 calc R U . . .
H44C H 0.121908 0.520632 0.886239 0.071 Uiso 1 1 calc R U . . .
C45 C 0.1776(2) 0.3060(2) 0.86374(14) 0.0287(5) Uani 1 1 d . . . . .
H45A H 0.171816 0.221097 0.867849 0.034 Uiso 1 1 calc R U . . .
H45B H 0.095167 0.322469 0.880803 0.034 Uiso 1 1 calc R U . . .
C46 C 0.1927(2) 0.3326(2) 0.78077(14) 0.0351(6) Uani 1 1 d . . . . .
H46A H 0.274223 0.317393 0.762868 0.053 Uiso 1 1 calc R U . . .
H46B H 0.191834 0.415077 0.775001 0.053 Uiso 1 1 calc R U . . .
H46C H 0.121931 0.282264 0.751040 0.053 Uiso 1 1 calc R U . . .
C47 C 0.3652(2) 0.2551(2) 1.09992(14) 0.0305(6) Uani 1 1 d . . . . .
H47A H 0.399736 0.187767 1.112702 0.046 Uiso 1 1 calc R U . . .
H47B H 0.295060 0.262100 1.133847 0.046 Uiso 1 1 calc R U . . .
H47C H 0.433042 0.326845 1.105582 0.046 Uiso 1 1 calc R U . . .
C48 C 0.2171(2) 0.1197(2) 1.00710(14) 0.0294(5) Uani 1 1 d . . . . .
H48A H 0.180711 0.111048 0.955693 0.044 Uiso 1 1 calc R U . . .
H48B H 0.148398 0.117586 1.043637 0.044 Uiso 1 1 calc R U . . .
H48C H 0.259599 0.055379 1.015016 0.044 Uiso 1 1 calc R U . . .

loop_
_atom_site_aniso_label
_atom_site_aniso_U_11
_atom_site_aniso_U_22
_atom_site_aniso_U_33
_atom_site_aniso_U_23
_atom_site_aniso_U_13
_atom_site_aniso_U_12
P1 0.0195(5) 0.024(2) 0.029(2) -0.0030(14) -0.0014(14) 0.0071(13)
O1 0.042(2) 0.036(2) 0.028(2) 0.0043(16) 0.0138(17) 0.0081(17)
P2 0.0195(5) 0.024(2) 0.029(2) -0.0030(14) -0.0014(14) 0.0071(13)
P3 0.0195(5) 0.024(2) 0.029(2) -0.0030(14) -0.0014(14) 0.0071(13)
O3 0.042(2) 0.036(2) 0.028(2) 0.0043(16) 0.0138(17) 0.0081(17)
P11 0.017(2) 0.0280(19) 0.031(3) 0.0019(15) 0.0017(13) 0.0040(14)
O11 0.037(2) 0.041(2) 0.035(2) 0.0031(18) -0.0164(19) 0.0052(17)
P12 0.020(2) 0.0215(15) 0.029(3) 0.0036(14) 0.0032(15) 0.0030(14)
C1 0.0190(11) 0.0233(11) 0.0250(12) 0.0012(9) 0.0008(9) 0.0042(9)
C2 0.0174(10) 0.0254(12) 0.0215(12) 0.0007(9) 0.0011(9) 0.0044(9)
C3 0.0159(10) 0.0322(13) 0.0245(12) -0.0030(10) -0.0024(9) 0.0061(9)
C4 0.0213(12) 0.0391(14) 0.0278(13) 0.0012(11) -0.0018(10) 0.0117(10)
C5 0.0173(11) 0.0279(12) 0.0306(13) -0.0006(10) -0.0001(9) 0.0082(9)
C6 0.0162(10) 0.0259(12) 0.0243(12) 0.0028(9) 0.0028(9) 0.0052(9)
C7 0.0204(11) 0.0281(12) 0.0266(13) -0.0040(10) 0.0019(9) 0.0044(9)
C8 0.0188(11) 0.0233(11) 0.0246(12) 0.0008(9) 0.0005(9) 0.0031(9)
C9 0.0173(11) 0.0282(12) 0.0267(13) -0.0021(10) -0.0009(9) 0.0039(9)
C10 0.0184(11) 0.0311(13) 0.0339(14) -0.0023(11) -0.0028(10) 0.0046(10)
C11 0.0196(11) 0.0254(12) 0.0295(13) -0.0024(10) -0.0012(9) 0.0063(9)
C12 0.0167(11) 0.0225(11) 0.0255(12) 0.0016(9) 0.0022(9) 0.0022(9)
C13 0.0208(12) 0.0357(14) 0.0402(15) -0.0048(12) -0.0016(11) 0.0046(10)
C14 0.0281(13) 0.0473(16) 0.0272(14) -0.0013(12) -0.0009(11) 0.0143(12)
C15 0.0207(12) 0.0431(15) 0.0347(14) -0.0079(12) 0.0004(10) 0.0118(11)
C16 0.0275(13) 0.0528(18) 0.0365(15) 0.0072(13) 0.0051(11) 0.0097(12)
C17 0.0297(13) 0.0314(14) 0.0482(17) 0.0002(12) -0.0036(12) 0.0123(11)
C18 0.0431(17) 0.0389(17) 0.070(2) 0.0168(15) 0.0052(16) 0.0133(14)
C19 0.0252(13) 0.0392(15) 0.0297(14) -0.0015(11) -0.0029(10) 0.0056(11)
C20 0.0323(14) 0.0540(18) 0.0303(14) -0.0004(13) 0.0027(11) 0.0094(13)
C21 0.0261(13) 0.0285(13) 0.0382(15) -0.0046(11) -0.0049(11) 0.0048(10)
C22 0.0350(15) 0.0319(15) 0.0506(18) -0.0102(13) -0.0097(13) 0.0049(12)
C23 0.0220(12) 0.0308(13) 0.0358(14) -0.0007(11) -0.0027(10) 0.0093(10)
C24 0.0211(12) 0.0356(14) 0.0367(15) -0.0020(11) 0.0019(10) 0.0068(10)
C25 0.0215(11) 0.0226(12) 0.0280(13) -0.0009(10) 0.0024(9) 0.0023(9)
C26 0.0205(11) 0.0228(12) 0.0288(13) 0.0001(10) 0.0023(9) 0.0041(9)
C27 0.0196(11) 0.0273(12) 0.0319(13) 0.0018(10) 0.0066(10) 0.0058(9)
C28 0.0216(12) 0.0333(14) 0.0370(15) 0.0051(11) 0.0055(10) 0.0054(10)
C29 0.0184(11) 0.0285(12) 0.0258(12) 0.0023(10) 0.0041(9) 0.0024(9)
C30 0.0193(11) 0.0244(12) 0.0240(12) -0.0016(9) 0.0019(9) 0.0007(9)
C31 0.0221(11) 0.0245(12) 0.0259(12) 0.0012(10) 0.0016(9) 0.0032(9)
C32 0.0212(11) 0.0232(12) 0.0263(12) -0.0025(9) 0.0020(9) 0.0036(9)
C33 0.0228(12) 0.0274(12) 0.0248(12) -0.0011(10) 0.0041(9) 0.0069(9)
C34 0.0256(12) 0.0284(13) 0.0273(13) -0.0002(10) 0.0055(10) 0.0061(10)
C35 0.0230(12) 0.0261(12) 0.0263(13) 0.0020(10) 0.0056(10) 0.0058(9)
C36 0.0216(11) 0.0237(12) 0.0245(12) -0.0027(9) 0.0025(9) 0.0021(9)
C37 0.0242(12) 0.0325(14) 0.0383(15) 0.0000(11) 0.0032(11) 0.0048(10)
C38 0.0270(13) 0.0301(13) 0.0363(15) -0.0003(11) 0.0044(11) 0.0079(10)
C39 0.0254(12) 0.0312(13) 0.0353(14) 0.0037(11) 0.0059(11) 0.0023(10)
C40 0.0319(14) 0.0367(15) 0.0534(18) 0.0102(13) 0.0138(13) 0.0024(12)
C41 0.0297(13) 0.0412(15) 0.0293(14) -0.0016(11) 0.0059(11) 0.0060(11)
C42 0.0406(16) 0.0584(19) 0.0285(15) 0.0010(13) -0.0018(12) 0.0124(14)
C43 0.0377(14) 0.0268(13) 0.0351(15) 0.0005(11) 0.0068(12) 0.0102(11)
C44 0.0573(19) 0.0376(16) 0.0541(19) 0.0047(14) 0.0159(15) 0.0263(14)
C45 0.0213(12) 0.0349(14) 0.0310(14) 0.0019(11) 0.0033(10) 0.0084(10)
C46 0.0285(13) 0.0462(16) 0.0311(14) 0.0002(12) -0.0026(11) 0.0102(12)
C47 0.0314(13) 0.0322(13) 0.0279(13) 0.0016(11) 0.0065(11) 0.0073(11)
C48 0.0239(12) 0.0302(13) 0.0328(14) 0.0010(11) 0.0087(10) 0.0031(10)

loop_
_atom_type_symbol
_atom_type_description
_atom_type_scat_dispersion_real
_atom_type_scat_dispersion_imag
_atom_type_scat_source
C C 0.0033 0.0016 'International Tables Vol C Tables 4.2.6.8 and 6.1.1.4'
H H 0.0000 0.0000 'International Tables Vol C Tables 4.2.6.8 and 6.1.1.4'
O O 0.0106 0.0060 'International Tables Vol C Tables 4.2.6.8 and 6.1.1.4'
P P 0.1023 0.0942 'International Tables Vol C Tables 4.2.6.8 and 6.1.1.4'

loop_
_geom_angle_atom_site_label_1
_geom_angle_atom_site_label_2
_geom_angle_atom_site_label_3
_geom_angle
_geom_angle_site_symmetry_1
_geom_angle_site_symmetry_3
_geom_angle_publ_flag
O1 P1 C1 114.9(9) . . ?
O1 P1 P1 128.9(14) . 2_566 ?
C1 P1 P1 116.1(10) . 2_566 ?
C1 P2 P2 104.5(8) . 2_566 ?
O3 P3 C1 106.2(14) . . ?
P3 P3 C1 105.3(17) 2_566 . ?
O11 P11 C25 114.2(5) . . ?
P11 P11 C25 122.6(6) 2_657 . ?
C25 P12 P12 98.7(4) . 2_657 ?
C12 C1 C2 117.7(2) . . ?
C12 C1 P1 120.1(6) . . ?
C2 C1 P1 122.0(6) . . ?
C12 C1 P2 121.9(6) . . ?
C2 C1 P2 119.2(6) . . ?
C12 C1 P3 112.7(7) . . ?
C2 C1 P3 115.5(6) . . ?
C6 C2 C1 119.8(2) . . ?
C6 C2 C3 110.17(19) . . ?
C1 C2 C3 130.0(2) . . ?
C13 C3 C2 112.4(2) . . ?
C13 C3 C14 109.7(2) . . ?
C2 C3 C14 111.63(19) . . ?
C13 C3 C4 110.65(19) . . ?
C2 C3 C4 103.36(18) . . ?
C14 C3 C4 108.9(2) . . ?
C5 C4 C3 109.97(18) . . ?
C5 C4 H4A 109.7 . . ?
C3 C4 H4A 109.7 . . ?
C5 C4 H4B 109.7 . . ?
C3 C4 H4B 109.7 . . ?
H4A C4 H4B 108.2 . . ?
C6 C5 C4 102.44(18) . . ?
C6 C5 C17 111.48(19) . . ?
C4 C5 C17 113.3(2) . . ?
C6 C5 C15 110.35(19) . . ?
C4 C5 C15 113.07(19) . . ?
C17 C5 C15 106.33(19) . . ?
C7 C6 C2 121.7(2) . . ?
C7 C6 C5 124.5(2) . . ?
C2 C6 C5 113.8(2) . . ?
C6 C7 C8 119.2(2) . . ?
C6 C7 H7 120.4 . . ?
C8 C7 H7 120.4 . . ?
C7 C8 C12 120.8(2) . . ?
C7 C8 C9 126.3(2) . . ?
C12 C8 C9 112.85(19) . . ?
C8 C9 C21 111.15(19) . . ?
C8 C9 C19 111.47(19) . . ?
C21 C9 C19 111.9(2) . . ?
C8 C9 C10 101.02(18) . . ?
C21 C9 C10 110.53(19) . . ?
C19 C9 C10 110.3(2) . . ?
C9 C10 C11 109.09(18) . . ?
C9 C10 H10A 109.9 . . ?
C11 C10 H10A 109.9 . . ?
C9 C10 H10B 109.9 . . ?
C11 C10 H10B 109.9 . . ?
H10A C10 H10B 108.3 . . ?
C24 C11 C12 113.4(2) . . ?
C24 C11 C23 110.91(19) . . ?
C12 C11 C23 111.42(18) . . ?
C24 C11 C10 107.91(19) . . ?
C12 C11 C10 101.96(18) . . ?
C23 C11 C10 110.9(2) . . ?
C8 C12 C1 120.6(2) . . ?
C8 C12 C11 109.86(19) . . ?
C1 C12 C11 129.5(2) . . ?
C3 C13 H13A 109.5 . . ?
C3 C13 H13B 109.5 . . ?
H13A C13 H13B 109.5 . . ?
C3 C13 H13C 109.5 . . ?
H13A C13 H13C 109.5 . . ?
H13B C13 H13C 109.5 . . ?
C3 C14 H14A 109.5 . . ?
C3 C14 H14B 109.5 . . ?
H14A C14 H14B 109.5 . . ?
C3 C14 H14C 109.5 . . ?
H14A C14 H14C 109.5 . . ?
H14B C14 H14C 109.5 . . ?
C16 C15 C5 116.5(2) . . ?
C16 C15 H15A 108.2 . . ?
C5 C15 H15A 108.2 . . ?
C16 C15 H15B 108.2 . . ?
C5 C15 H15B 108.2 . . ?
H15A C15 H15B 107.3 . . ?
C15 C16 H16A 109.5 . . ?
C15 C16 H16B 109.5 . . ?
H16A C16 H16B 109.5 . . ?
C15 C16 H16C 109.5 . . ?
H16A C16 H16C 109.5 . . ?
H16B C16 H16C 109.5 . . ?
C18 C17 C5 116.1(2) . . ?
C18 C17 H17A 108.3 . . ?
C5 C17 H17A 108.3 . . ?
C18 C17 H17B 108.3 . . ?
C5 C17 H17B 108.3 . . ?
H17A C17 H17B 107.4 . . ?
C17 C18 H18A 109.5 . . ?
C17 C18 H18B 109.5 . . ?
H18A C18 H18B 109.5 . . ?
C17 C18 H18C 109.5 . . ?
H18A C18 H18C 109.5 . . ?
H18B C18 H18C 109.5 . . ?
C20 C19 C9 116.7(2) . . ?
C20 C19 H19A 108.1 . . ?
C9 C19 H19A 108.1 . . ?
C20 C19 H19B 108.1 . . ?
C9 C19 H19B 108.1 . . ?
H19A C19 H19B 107.3 . . ?
C19 C20 H20A 109.5 . . ?
C19 C20 H20B 109.5 . . ?
H20A C20 H20B 109.5 . . ?
C19 C20 H20C 109.5 . . ?
H20A C20 H20C 109.5 . . ?
H20B C20 H20C 109.5 . . ?
C22 C21 C9 113.8(2) . . ?
C22 C21 H21A 108.8 . . ?
C9 C21 H21A 108.8 . . ?
C22 C21 H21B 108.8 . . ?
C9 C21 H21B 108.8 . . ?
H21A C21 H21B 107.7 . . ?
C21 C22 H22A 109.5 . . ?
C21 C22 H22B 109.5 . . ?
H22A C22 H22B 109.5 . . ?
C21 C22 H22C 109.5 . . ?
H22A C22 H22C 109.5 . . ?
H22B C22 H22C 109.5 . . ?
C11 C23 H23A 109.5 . . ?
C11 C23 H23B 109.5 . . ?
H23A C23 H23B 109.5 . . ?
C11 C23 H23C 109.5 . . ?
H23A C23 H23C 109.5 . . ?
H23B C23 H23C 109.5 . . ?
C11 C24 H24A 109.5 . . ?
C11 C24 H24B 109.5 . . ?
H24A C24 H24B 109.5 . . ?
C11 C24 H24C 109.5 . . ?
H24A C24 H24C 109.5 . . ?
H24B C24 H24C 109.5 . . ?
C26 C25 C36 118.1(2) . . ?
C26 C25 P11 122.5(3) . . ?
C36 C25 P11 119.4(3) . . ?
C26 C25 P12 120.2(3) . . ?
C36 C25 P12 120.8(3) . . ?
C30 C26 C25 119.8(2) . . ?
C30 C26 C27 109.91(19) . . ?
C25 C26 C27 130.3(2) . . ?
C37 C27 C38 109.7(2) . . ?
C37 C27 C26 114.7(2) . . ?
C38 C27 C26 110.14(19) . . ?
C37 C27 C28 108.49(19) . . ?
C38 C27 C28 111.6(2) . . ?
C26 C27 C28 102.10(19) . . ?
C29 C28 C27 109.40(19) . . ?
C29 C28 H28A 109.8 . . ?
C27 C28 H28A 109.8 . . ?
C29 C28 H28B 109.8 . . ?
C27 C28 H28B 109.8 . . ?
H28A C28 H28B 108.2 . . ?
C30 C29 C39 109.59(19) . . ?
C30 C29 C41 112.25(19) . . ?
C39 C29 C41 112.5(2) . . ?
C30 C29 C28 100.94(18) . . ?
C39 C29 C28 110.88(19) . . ?
C41 C29 C28 110.1(2) . . ?
C31 C30 C26 121.5(2) . . ?
C31 C30 C29 125.6(2) . . ?
C26 C30 C29 112.9(2) . . ?
C30 C31 C32 119.2(2) . . ?
C30 C31 H31 120.4 . . ?
C32 C31 H31 120.4 . . ?
C31 C32 C36 121.1(2) . . ?
C31 C32 C33 126.2(2) . . ?
C36 C32 C33 112.74(19) . . ?
C32 C33 C43 112.19(19) . . ?
C32 C33 C45 110.29(19) . . ?
C43 C33 C45 111.5(2) . . ?
C32 C33 C34 100.50(19) . . ?
C43 C33 C34 111.51(19) . . ?
C45 C33 C34 110.34(19) . . ?
C33 C34 C35 108.76(18) . . ?
C33 C34 H34A 109.9 . . ?
C35 C34 H34A 109.9 . . ?
C33 C34 H34B 109.9 . . ?
C35 C34 H34B 109.9 . . ?
H34A C34 H34B 108.3 . . ?
C48 C35 C47 109.7(2) . . ?
C48 C35 C36 111.65(19) . . ?
C47 C35 C36 113.60(19) . . ?
C48 C35 C34 111.3(2) . . ?
C47 C35 C34 108.41(19) . . ?
C36 C35 C34 101.97(18) . . ?
C32 C36 C25 120.1(2) . . ?
C32 C36 C35 109.74(19) . . ?
C25 C36 C35 130.1(2) . . ?
C27 C37 H37A 109.5 . . ?
C27 C37 H37B 109.5 . . ?
H37A C37 H37B 109.5 . . ?
C27 C37 H37C 109.5 . . ?
H37A C37 H37C 109.5 . . ?
H37B C37 H37C 109.5 . . ?
C27 C38 H38A 109.5 . . ?
C27 C38 H38B 109.5 . . ?
H38A C38 H38B 109.5 . . ?
C27 C38 H38C 109.5 . . ?
H38A C38 H38C 109.5 . . ?
H38B C38 H38C 109.5 . . ?
C40 C39 C29 114.9(2) . . ?
C40 C39 H39A 108.5 . . ?
C29 C39 H39A 108.5 . . ?
C40 C39 H39B 108.5 . . ?
C29 C39 H39B 108.5 . . ?
H39A C39 H39B 107.5 . . ?
C39 C40 H40A 109.5 . . ?
C39 C40 H40B 109.5 . . ?
H40A C40 H40B 109.5 . . ?
C39 C40 H40C 109.5 . . ?
H40A C40 H40C 109.5 . . ?
H40B C40 H40C 109.5 . . ?
C42 C41 C29 117.0(2) . . ?
C42 C41 H41A 108.1 . . ?
C29 C41 H41A 108.1 . . ?
C42 C41 H41B 108.1 . . ?
C29 C41 H41B 108.1 . . ?
H41A C41 H41B 107.3 . . ?
C41 C42 H42A 109.5 . . ?
C41 C42 H42B 109.5 . . ?
H42A C42 H42B 109.5 . . ?
C41 C42 H42C 109.5 . . ?
H42A C42 H42C 109.5 . . ?
H42B C42 H42C 109.5 . . ?
C44 C43 C33 114.2(2) . . ?
C44 C43 H43A 108.7 . . ?
C33 C43 H43A 108.7 . . ?
C44 C43 H43B 108.7 . . ?
C33 C43 H43B 108.7 . . ?
H43A C43 H43B 107.6 . . ?
C43 C44 H44A 109.5 . . ?
C43 C44 H44B 109.5 . . ?
H44A C44 H44B 109.5 . . ?
C43 C44 H44C 109.5 . . ?
H44A C44 H44C 109.5 . . ?
H44B C44 H44C 109.5 . . ?
C46 C45 C33 116.3(2) . . ?
C46 C45 H45A 108.2 . . ?
C33 C45 H45A 108.2 . . ?
C46 C45 H45B 108.2 . . ?
C33 C45 H45B 108.2 . . ?
H45A C45 H45B 107.4 . . ?
C45 C46 H46A 109.5 . . ?
C45 C46 H46B 109.5 . . ?
H46A C46 H46B 109.5 . . ?
C45 C46 H46C 109.5 . . ?
H46A C46 H46C 109.5 . . ?
H46B C46 H46C 109.5 . . ?
C35 C47 H47A 109.5 . . ?
C35 C47 H47B 109.5 . . ?
H47A C47 H47B 109.5 . . ?
C35 C47 H47C 109.5 . . ?
H47A C47 H47C 109.5 . . ?
H47B C47 H47C 109.5 . . ?
C35 C48 H48A 109.5 . . ?
C35 C48 H48B 109.5 . . ?
H48A C48 H48B 109.5 . . ?
C35 C48 H48C 109.5 . . ?
H48A C48 H48C 109.5 . . ?
H48B C48 H48C 109.5 . . ?

loop_
_geom_bond_atom_site_label_1
_geom_bond_atom_site_label_2
_geom_bond_distance
_geom_bond_site_symmetry_2
_geom_bond_publ_flag
P1 O1 1.446(12) . ?
P1 C1 1.842(16) . ?
P1 P1 1.85(3) 2_566 ?
P2 C1 1.864(15) . ?
P2 P2 2.23(3) 2_566 ?
P3 O3 1.47(2) . ?
P3 P3 1.85(4) 2_566 ?
P3 C1 1.98(2) . ?
P11 O11 1.471(5) . ?
P11 P11 1.776(14) 2_657 ?
P11 C25 1.789(9) . ?
P12 C25 1.917(8) . ?
P12 P12 2.325(11) 2_657 ?
C1 C12 1.411(3) . ?
C1 C2 1.426(3) . ?
C2 C6 1.397(3) . ?
C2 C3 1.538(3) . ?
C3 C13 1.531(3) . ?
C3 C14 1.544(3) . ?
C3 C4 1.563(3) . ?
C4 C5 1.542(3) . ?
C4 H4A 0.9900 . ?
C4 H4B 0.9900 . ?
C5 C6 1.524(3) . ?
C5 C17 1.545(3) . ?
C5 C15 1.556(3) . ?
C6 C7 1.382(3) . ?
C7 C8 1.383(3) . ?
C7 H7 0.9500 . ?
C8 C12 1.406(3) . ?
C8 C9 1.518(3) . ?
C9 C21 1.542(3) . ?
C9 C19 1.546(3) . ?
C9 C10 1.546(3) . ?
C10 C11 1.547(3) . ?
C10 H10A 0.9900 . ?
C10 H10B 0.9900 . ?
C11 C24 1.538(3) . ?
C11 C12 1.539(3) . ?
C11 C23 1.543(3) . ?
C13 H13A 0.9800 . ?
C13 H13B 0.9800 . ?
C13 H13C 0.9800 . ?
C14 H14A 0.9800 . ?
C14 H14B 0.9800 . ?
C14 H14C 0.9800 . ?
C15 C16 1.520(4) . ?
C15 H15A 0.9900 . ?
C15 H15B 0.9900 . ?
C16 H16A 0.9800 . ?
C16 H16B 0.9800 . ?
C16 H16C 0.9800 . ?
C17 C18 1.509(4) . ?
C17 H17A 0.9900 . ?
C17 H17B 0.9900 . ?
C18 H18A 0.9800 . ?
C18 H18B 0.9800 . ?
C18 H18C 0.9800 . ?
C19 C20 1.519(3) . ?
C19 H19A 0.9900 . ?
C19 H19B 0.9900 . ?
C20 H20A 0.9800 . ?
C20 H20B 0.9800 . ?
C20 H20C 0.9800 . ?
C21 C22 1.531(3) . ?
C21 H21A 0.9900 . ?
C21 H21B 0.9900 . ?
C22 H22A 0.9800 . ?
C22 H22B 0.9800 . ?
C22 H22C 0.9800 . ?
C23 H23A 0.9800 . ?
C23 H23B 0.9800 . ?
C23 H23C 0.9800 . ?
C24 H24A 0.9800 . ?
C24 H24B 0.9800 . ?
C24 H24C 0.9800 . ?
C25 C26 1.419(3) . ?
C25 C36 1.422(3) . ?
C26 C30 1.407(3) . ?
C26 C27 1.542(3) . ?
C27 C37 1.533(3) . ?
C27 C38 1.540(3) . ?
C27 C28 1.549(3) . ?
C28 C29 1.549(3) . ?
C28 H28A 0.9900 . ?
C28 H28B 0.9900 . ?
C29 C30 1.532(3) . ?
C29 C39 1.540(3) . ?
C29 C41 1.542(3) . ?
C30 C31 1.384(3) . ?
C31 C32 1.389(3) . ?
C31 H31 0.9500 . ?
C32 C36 1.403(3) . ?
C32 C33 1.524(3) . ?
C33 C43 1.543(3) . ?
C33 C45 1.546(3) . ?
C33 C34 1.547(3) . ?
C34 C35 1.551(3) . ?
C34 H34A 0.9900 . ?
C34 H34B 0.9900 . ?
C35 C48 1.534(3) . ?
C35 C47 1.534(3) . ?
C35 C36 1.544(3) . ?
C37 H37A 0.9800 . ?
C37 H37B 0.9800 . ?
C37 H37C 0.9800 . ?
C38 H38A 0.9800 . ?
C38 H38B 0.9800 . ?
C38 H38C 0.9800 . ?
C39 C40 1.525(3) . ?
C39 H39A 0.9900 . ?
C39 H39B 0.9900 . ?
C40 H40A 0.9800 . ?
C40 H40B 0.9800 . ?
C40 H40C 0.9800 . ?
C41 C42 1.519(4) . ?
C41 H41A 0.9900 . ?
C41 H41B 0.9900 . ?
C42 H42A 0.9800 . ?
C42 H42B 0.9800 . ?
C42 H42C 0.9800 . ?
C43 C44 1.526(4) . ?
C43 H43A 0.9900 . ?
C43 H43B 0.9900 . ?
C44 H44A 0.9800 . ?
C44 H44B 0.9800 . ?
C44 H44C 0.9800 . ?
C45 C46 1.523(3) . ?
C45 H45A 0.9900 . ?
C45 H45B 0.9900 . ?
C46 H46A 0.9800 . ?
C46 H46B 0.9800 . ?
C46 H46C 0.9800 . ?
C47 H47A 0.9800 . ?
C47 H47B 0.9800 . ?
C47 H47C 0.9800 . ?
C48 H48A 0.9800 . ?
C48 H48B 0.9800 . ?
C48 H48C 0.9800 . ?

loop_
_geom_torsion_atom_site_label_1
_geom_torsion_atom_site_label_2
_geom_torsion_atom_site_label_3
_geom_torsion_atom_site_label_4
_geom_torsion
_geom_torsion_site_symmetry_1
_geom_torsion_site_symmetry_2
_geom_torsion_site_symmetry_3
_geom_torsion_site_symmetry_4
_geom_torsion_publ_flag
O1 P1 C1 C12 95.4(10) . . . . ?
P1 P1 C1 C12 -87.9(15) 2_566 . . . ?
O1 P1 C1 C2 -79.6(11) . . . . ?
P1 P1 C1 C2 97.2(14) 2_566 . . . ?
P2 P2 C1 C12 -88.0(11) 2_566 . . . ?
P2 P2 C1 C2 104.4(10) 2_566 . . . ?
C12 C1 C2 C6 3.7(3) . . . . ?
P1 C1 C2 C6 178.7(5) . . . . ?
P2 C1 C2 C6 171.8(5) . . . . ?
P3 C1 C2 C6 -133.5(7) . . . . ?
C12 C1 C2 C3 -173.7(2) . . . . ?
P1 C1 C2 C3 1.4(6) . . . . ?
P2 C1 C2 C3 -5.6(6) . . . . ?
P3 C1 C2 C3 49.1(8) . . . . ?
C6 C2 C3 C13 117.9(2) . . . . ?
C1 C2 C3 C13 -64.5(3) . . . . ?
C6 C2 C3 C14 -118.3(2) . . . . ?
C1 C2 C3 C14 59.2(3) . . . . ?
C6 C2 C3 C4 -1.4(2) . . . . ?
C1 C2 C3 C4 176.1(2) . . . . ?
C13 C3 C4 C5 -116.2(2) . . . . ?
C2 C3 C4 C5 4.3(2) . . . . ?
C14 C3 C4 C5 123.1(2) . . . . ?
C3 C4 C5 C6 -5.3(2) . . . . ?
C3 C4 C5 C17 -125.5(2) . . . . ?
C3 C4 C5 C15 113.4(2) . . . . ?
C1 C2 C6 C7 -1.0(3) . . . . ?
C3 C2 C6 C7 176.8(2) . . . . ?
C1 C2 C6 C5 -179.9(2) . . . . ?
C3 C2 C6 C5 -2.0(3) . . . . ?
C4 C5 C6 C7 -174.2(2) . . . . ?
C17 C5 C6 C7 -52.8(3) . . . . ?
C15 C5 C6 C7 65.1(3) . . . . ?
C4 C5 C6 C2 4.6(3) . . . . ?
C17 C5 C6 C2 126.0(2) . . . . ?
C15 C5 C6 C2 -116.1(2) . . . . ?
C2 C6 C7 C8 -1.5(3) . . . . ?
C5 C6 C7 C8 177.2(2) . . . . ?
C6 C7 C8 C12 1.3(3) . . . . ?
C6 C7 C8 C9 -176.6(2) . . . . ?
C7 C8 C9 C21 46.0(3) . . . . ?
C12 C8 C9 C21 -132.1(2) . . . . ?
C7 C8 C9 C19 -79.6(3) . . . . ?
C12 C8 C9 C19 102.3(2) . . . . ?
C7 C8 C9 C10 163.3(2) . . . . ?
C12 C8 C9 C10 -14.8(3) . . . . ?
C8 C9 C10 C11 22.4(2) . . . . ?
C21 C9 C10 C11 140.2(2) . . . . ?
C19 C9 C10 C11 -95.6(2) . . . . ?
C9 C10 C11 C24 -141.4(2) . . . . ?
C9 C10 C11 C12 -21.8(2) . . . . ?
C9 C10 C11 C23 96.9(2) . . . . ?
C7 C8 C12 C1 1.4(3) . . . . ?
C9 C8 C12 C1 179.6(2) . . . . ?
C7 C8 C12 C11 -176.5(2) . . . . ?
C9 C8 C12 C11 1.6(3) . . . . ?
C2 C1 C12 C8 -3.9(3) . . . . ?
P1 C1 C12 C8 -179.0(5) . . . . ?
P2 C1 C12 C8 -171.7(5) . . . . ?
P3 C1 C12 C8 134.5(7) . . . . ?
C2 C1 C12 C11 173.7(2) . . . . ?
P1 C1 C12 C11 -1.5(5) . . . . ?
P2 C1 C12 C11 5.9(6) . . . . ?
P3 C1 C12 C11 -48.0(7) . . . . ?
C24 C11 C12 C8 128.1(2) . . . . ?
C23 C11 C12 C8 -106.0(2) . . . . ?
C10 C11 C12 C8 12.3(2) . . . . ?
C24 C11 C12 C1 -49.7(3) . . . . ?
C23 C11 C12 C1 76.3(3) . . . . ?
C10 C11 C12 C1 -165.4(2) . . . . ?
C6 C5 C15 C16 59.0(3) . . . . ?
C4 C5 C15 C16 -55.1(3) . . . . ?
C17 C5 C15 C16 -180.0(2) . . . . ?
C6 C5 C17 C18 -51.4(3) . . . . ?
C4 C5 C17 C18 63.5(3) . . . . ?
C15 C5 C17 C18 -171.7(2) . . . . ?
C8 C9 C19 C20 66.5(3) . . . . ?
C21 C9 C19 C20 -58.7(3) . . . . ?
C10 C9 C19 C20 177.9(2) . . . . ?
C8 C9 C21 C22 172.8(2) . . . . ?
C19 C9 C21 C22 -61.9(3) . . . . ?
C10 C9 C21 C22 61.5(3) . . . . ?
O11 P11 C25 C26 91.9(6) . . . . ?
P11 P11 C25 C26 -85.6(8) 2_657 . . . ?
O11 P11 C25 C36 -89.3(5) . . . . ?
P11 P11 C25 C36 93.1(9) 2_657 . . . ?
C36 C25 C26 C30 -3.1(3) . . . . ?
P11 C25 C26 C30 175.6(3) . . . . ?
P12 C25 C26 C30 -172.2(3) . . . . ?
C36 C25 C26 C27 176.9(2) . . . . ?
P11 C25 C26 C27 -4.3(4) . . . . ?
P12 C25 C26 C27 7.9(4) . . . . ?
C30 C26 C27 C37 130.5(2) . . . . ?
C25 C26 C27 C37 -49.6(3) . . . . ?
C30 C26 C27 C38 -105.3(2) . . . . ?
C25 C26 C27 C38 74.7(3) . . . . ?
C30 C26 C27 C28 13.4(3) . . . . ?
C25 C26 C27 C28 -166.6(2) . . . . ?
C37 C27 C28 C29 -142.9(2) . . . . ?
C38 C27 C28 C29 96.2(2) . . . . ?
C26 C27 C28 C29 -21.4(3) . . . . ?
C27 C28 C29 C30 20.9(2) . . . . ?
C27 C28 C29 C39 136.9(2) . . . . ?
C27 C28 C29 C41 -97.9(2) . . . . ?
C25 C26 C30 C31 0.2(3) . . . . ?
C27 C26 C30 C31 -179.8(2) . . . . ?
C25 C26 C30 C29 179.5(2) . . . . ?
C27 C26 C30 C29 -0.6(3) . . . . ?
C39 C29 C30 C31 49.7(3) . . . . ?
C41 C29 C30 C31 -76.0(3) . . . . ?
C28 C29 C30 C31 166.7(2) . . . . ?
C39 C29 C30 C26 -129.5(2) . . . . ?
C41 C29 C30 C26 104.8(2) . . . . ?
C28 C29 C30 C26 -12.5(3) . . . . ?
C26 C30 C31 C32 0.6(3) . . . . ?
C29 C30 C31 C32 -178.5(2) . . . . ?
C30 C31 C32 C36 1.5(3) . . . . ?
C30 C31 C32 C33 -177.7(2) . . . . ?
C31 C32 C33 C43 -43.2(3) . . . . ?
C36 C32 C33 C43 137.6(2) . . . . ?
C31 C32 C33 C45 81.8(3) . . . . ?
C36 C32 C33 C45 -97.4(2) . . . . ?
C31 C32 C33 C34 -161.7(2) . . . . ?
C36 C32 C33 C34 19.0(2) . . . . ?
C32 C33 C34 C35 -25.1(2) . . . . ?
C43 C33 C34 C35 -144.2(2) . . . . ?
C45 C33 C34 C35 91.3(2) . . . . ?
C33 C34 C35 C48 -96.8(2) . . . . ?
C33 C34 C35 C47 142.5(2) . . . . ?
C33 C34 C35 C36 22.4(2) . . . . ?
C31 C32 C36 C25 -4.5(3) . . . . ?
C33 C32 C36 C25 174.7(2) . . . . ?
C31 C32 C36 C35 175.0(2) . . . . ?
C33 C32 C36 C35 -5.8(3) . . . . ?
C26 C25 C36 C32 5.2(3) . . . . ?
P11 C25 C36 C32 -173.5(3) . . . . ?
P12 C25 C36 C32 174.2(2) . . . . ?
C26 C25 C36 C35 -174.1(2) . . . . ?
P11 C25 C36 C35 7.1(4) . . . . ?
P12 C25 C36 C35 -5.2(4) . . . . ?
C48 C35 C36 C32 108.7(2) . . . . ?
C47 C35 C36 C32 -126.7(2) . . . . ?
C34 C35 C36 C32 -10.3(2) . . . . ?
C48 C35 C36 C25 -71.9(3) . . . . ?
C47 C35 C36 C25 52.7(3) . . . . ?
C34 C35 C36 C25 169.2(2) . . . . ?
C30 C29 C39 C40 177.3(2) . . . . ?
C41 C29 C39 C40 -57.1(3) . . . . ?
C28 C29 C39 C40 66.7(3) . . . . ?
C30 C29 C41 C42 67.6(3) . . . . ?
C39 C29 C41 C42 -56.5(3) . . . . ?
C28 C29 C41 C42 179.2(2) . . . . ?
C32 C33 C43 C44 -178.8(2) . . . . ?
C45 C33 C43 C44 56.9(3) . . . . ?
C34 C33 C43 C44 -66.9(3) . . . . ?
C32 C33 C45 C46 -71.8(3) . . . . ?
C43 C33 C45 C46 53.6(3) . . . . ?
C34 C33 C45 C46 178.1(2) . . . . ?
